data_7711721
loop_
_publ_author_name
'Mishra, Manish Kumar'
'Smetana, Volodymyr'
'Hiti, Ethan A.'
'Wineinger, Hannah B.'
'Qu, Fengrui'
'Mudring, Anja-Verena'
'Rogers, Robin D.'

_publ_section_title
;
 CO2 capture from ambient air via crystallization with tetraalkylammonium
 hydroxides
;
_journal_name_full 'Dalton Transactions'
_journal_paper_doi 10.1039/D2DT02262A
_journal_year 2022
_chemical_formula_sum 'C34 H64 N2 O10'
_chemical_formula_weight 660.87
_space_group_crystal_system orthorhombic
_space_group_IT_number 56
_space_group_name_Hall '-P 2ab 2ac'
_space_group_name_H-M_alt 'P c c n'
_atom_sites_solution_hydrogens mixed
_audit_creation_method SHELXL-2018/3
_audit_update_record
;
2022-05-01 deposited with the CCDC.	2022-10-07 downloaded from the CCDC.
;
_cell_angle_alpha 90
_cell_angle_beta 90
_cell_angle_gamma 90
_cell_formula_units_Z 4
_cell_length_a 15.6815(12)
_cell_length_b 18.0929(13)
_cell_length_c 14.0804(11)
_cell_measurement_reflns_used 72800
_cell_measurement_temperature 223(2)
_cell_measurement_theta_max 26.456
_cell_measurement_theta_min 1.718
_cell_volume 3994.9(5)
_computing_structure_refinement 'SHELXL-2018/3 (Sheldrick, 2018)'
_computing_structure_solution 'SHELXT 2014/4 (Sheldrick, 2014)'
_diffrn_ambient_temperature 223(2)
_diffrn_measured_fraction_theta_full 1.000
_diffrn_measured_fraction_theta_max 0.996
_diffrn_measurement_device_type 'Bruker Venture'
_diffrn_radiation_type MoK\a
_diffrn_radiation_wavelength 0.71073
_diffrn_reflns_av_R_equivalents 0.1391
_diffrn_reflns_av_unetI/netI 0.0495
_diffrn_reflns_Laue_measured_fraction_full 1.000
_diffrn_reflns_Laue_measured_fraction_max 0.996
_diffrn_reflns_limit_h_max 19
_diffrn_reflns_limit_h_min -19
_diffrn_reflns_limit_k_max 22
_diffrn_reflns_limit_k_min -22
_diffrn_reflns_limit_l_max 17
_diffrn_reflns_limit_l_min -17
_diffrn_reflns_number 72800
_diffrn_reflns_point_group_measured_fraction_full 1.000
_diffrn_reflns_point_group_measured_fraction_max 0.996
_diffrn_reflns_theta_full 25.242
_diffrn_reflns_theta_max 26.456
_diffrn_reflns_theta_min 1.718
_exptl_absorpt_coefficient_mu 0.080
_exptl_crystal_density_diffrn 1.099
_exptl_crystal_description block
_exptl_crystal_F_000 1448
_refine_diff_density_max 0.298
_refine_diff_density_min -0.340
_refine_diff_density_rms 0.056
_refine_ls_extinction_coef 0.0021(7)
_refine_ls_extinction_expression Fc^*^=kFc[1+0.001xFc^2^\l^3^/sin(2\q)]^-1/4^
_refine_ls_extinction_method 'SHELXL-2018/3 (Sheldrick 2018)'
_refine_ls_goodness_of_fit_ref 1.009
_refine_ls_hydrogen_treatment mixed
_refine_ls_matrix_type full
_refine_ls_number_parameters 218
_refine_ls_number_reflns 4114
_refine_ls_number_restraints 0
_refine_ls_restrained_S_all 1.009
_refine_ls_R_factor_all 0.1454
_refine_ls_R_factor_gt 0.0670
_refine_ls_shift/su_max 0.000
_refine_ls_shift/su_mean 0.000
_refine_ls_structure_factor_coef Fsqd
_refine_ls_weighting_details 'w=1/[\s^2^(Fo^2^)+(0.1093P)^2^+0.8017P] where P=(Fo^2^+2Fc^2^)/3'
_refine_ls_weighting_scheme calc
_refine_ls_wR_factor_gt 0.1702
_refine_ls_wR_factor_ref 0.2210
_reflns_Friedel_coverage 0.000
_reflns_number_gt 1964
_reflns_number_total 4114
_reflns_threshold_expression 'I > 2\s(I)'
_cod_data_source_file d2dt02262a1.cif
_cod_data_source_block N3333tpHHCO3
_cod_database_code 7711721
_shelx_shelxl_version_number 2018/3
_shelx_space_group_comment
;
The symmetry employed for this shelxl refinement is uniquely defined
by the following loop, which should always be used as a source of
symmetry information in preference to the above space-group names.
They are only intended as comments.
;

loop_
_space_group_symop_operation_xyz
'x, y, z'
'-x+1/2, -y+1/2, z'
'-x, y+1/2, -z+1/2'
'x+1/2, -y, -z+1/2'
'-x, -y, -z'
'x-1/2, y-1/2, -z'
'x, -y-1/2, z-1/2'
'-x-1/2, y, z-1/2'

loop_
_atom_site_label
_atom_site_type_symbol
_atom_site_fract_x
_atom_site_fract_y
_atom_site_fract_z
_atom_site_U_iso_or_equiv
_atom_site_adp_type
_atom_site_occupancy
_atom_site_site_symmetry_order
_atom_site_calc_flag
_atom_site_refinement_flags_posn
_atom_site_refinement_flags_adp
_atom_site_refinement_flags_occupancy
_atom_site_disorder_assembly
_atom_site_disorder_group
O3 O 0.64474(13) 0.73547(10) 0.38624(14) 0.0458(5) Uani 1 1 d . . . . .
H3A H 0.580(5) 0.745(3) 0.391(4) 0.069 Uiso 0.5 1 d . U P . .
O5 O 0.75254(13) 0.64426(11) 0.37913(14) 0.0535(6) Uani 1 1 d . . . . .
H5 H 0.798(2) 0.6809(19) 0.384(2) 0.080 Uiso 1 1 d . U . . .
O4 O 0.60956(13) 0.60660(10) 0.38282(15) 0.0555(6) Uani 1 1 d . . . . .
H4 H 0.538(5) 0.622(4) 0.393(5) 0.083 Uiso 0.5 1 d . U P . .
O1 O 0.44986(12) 0.64596(11) 0.40778(17) 0.0594(6) Uani 1 1 d . . . . .
O2 O 0.48275(12) 0.76493(11) 0.38813(16) 0.0632(7) Uani 1 1 d . . . . .
N1 N 0.56975(14) 0.57662(12) 0.68826(16) 0.0443(6) Uani 1 1 d . . . . .
C1 C 0.33684(17) 0.73260(15) 0.3971(2) 0.0446(7) Uani 1 1 d . . . . .
C17 C 0.43044(18) 0.71262(17) 0.3972(2) 0.0470(7) Uani 1 1 d . . . . .
C13 C 0.48317(18) 0.56412(18) 0.6421(2) 0.0528(8) Uani 1 1 d . . . . .
H13A H 0.483753 0.587146 0.579126 0.063 Uiso 1 1 calc R U . . .
H13B H 0.475289 0.510866 0.632932 0.063 Uiso 1 1 calc R U . . .
C7 C 0.63597(18) 0.54233(15) 0.6237(2) 0.0489(8) Uani 1 1 d . . . . .
H7A H 0.631834 0.566005 0.561246 0.059 Uiso 1 1 calc R U . . .
H7B H 0.621907 0.489962 0.615272 0.059 Uiso 1 1 calc R U . . .
C4 C 0.58650(19) 0.65860(15) 0.7022(2) 0.0502(8) Uani 1 1 d . . . . .
H4A H 0.542674 0.678342 0.744812 0.060 Uiso 1 1 calc R U . . .
H4B H 0.641620 0.664255 0.734149 0.060 Uiso 1 1 calc R U . . .
C10 C 0.57339(19) 0.54267(16) 0.7867(2) 0.0494(8) Uani 1 1 d . . . . .
H10A H 0.531591 0.568026 0.826851 0.059 Uiso 1 1 calc R U . . .
H10B H 0.629949 0.552425 0.813460 0.059 Uiso 1 1 calc R U . . .
C11 C 0.5566(2) 0.45994(17) 0.7926(2) 0.0620(9) Uani 1 1 d . . . . .
H11A H 0.498191 0.449476 0.771666 0.074 Uiso 1 1 calc R U . . .
H11B H 0.595861 0.433635 0.750292 0.074 Uiso 1 1 calc R U . . .
C3 C 0.18926(19) 0.69479(17) 0.3972(2) 0.0575(9) Uani 1 1 d . . . . .
H3 H 0.148607 0.656609 0.397300 0.069 Uiso 1 1 calc R U . . .
C2 C 0.27553(18) 0.67793(17) 0.3971(2) 0.0584(9) Uani 1 1 d . . . . .
H2 H 0.292614 0.628127 0.396988 0.070 Uiso 1 1 calc R U . . .
C9 C 0.7893(2) 0.52508(18) 0.5805(3) 0.0650(9) Uani 1 1 d . . . . .
H9A H 0.847247 0.529159 0.604024 0.098 Uiso 1 1 calc R U . . .
H9B H 0.778075 0.474325 0.562117 0.098 Uiso 1 1 calc R U . . .
H9C H 0.782221 0.557104 0.525784 0.098 Uiso 1 1 calc R U . . .
C8 C 0.72771(19) 0.5478(2) 0.6574(3) 0.0666(9) Uani 1 1 d . . . . .
H8A H 0.739794 0.598839 0.676612 0.080 Uiso 1 1 calc R U . . .
H8B H 0.735645 0.515979 0.712981 0.080 Uiso 1 1 calc R U . . .
C16 C 0.6677(2) 0.66262(18) 0.3820(2) 0.0607(9) Uani 1 1 d . . . . .
C14 C 0.4076(2) 0.5935(2) 0.6962(3) 0.0696(10) Uani 1 1 d . . . . .
H14A H 0.416331 0.646004 0.710480 0.083 Uiso 1 1 calc R U . . .
H14B H 0.401900 0.566894 0.756488 0.083 Uiso 1 1 calc R U . . .
C5 C 0.5876(3) 0.70507(18) 0.6131(2) 0.0761(11) Uani 1 1 d . . . . .
H5A H 0.629382 0.684821 0.568381 0.091 Uiso 1 1 calc R U . . .
H5B H 0.531346 0.703231 0.582782 0.091 Uiso 1 1 calc R U . . .
C12 C 0.5685(2) 0.4331(2) 0.8933(3) 0.0755(11) Uani 1 1 d . . . . .
H12A H 0.557648 0.380331 0.896108 0.113 Uiso 1 1 calc R U . . .
H12B H 0.626560 0.442891 0.913524 0.113 Uiso 1 1 calc R U . . .
H12C H 0.529074 0.458702 0.934858 0.113 Uiso 1 1 calc R U . . .
C6 C 0.6098(3) 0.78341(19) 0.6352(3) 0.0818(12) Uani 1 1 d . . . . .
H6A H 0.610049 0.812106 0.576990 0.123 Uiso 1 1 calc R U . . .
H6B H 0.567886 0.803718 0.678648 0.123 Uiso 1 1 calc R U . . .
H6C H 0.665796 0.785332 0.664266 0.123 Uiso 1 1 calc R U . . .
C15 C 0.3267(2) 0.5840(2) 0.6378(3) 0.0833(12) Uani 1 1 d . . . . .
H15A H 0.278399 0.603100 0.673120 0.125 Uiso 1 1 calc R U . . .
H15B H 0.332287 0.610934 0.578502 0.125 Uiso 1 1 calc R U . . .
H15C H 0.317885 0.531989 0.624415 0.125 Uiso 1 1 calc R U . . .

loop_
_atom_site_aniso_label
_atom_site_aniso_U_11
_atom_site_aniso_U_22
_atom_site_aniso_U_33
_atom_site_aniso_U_23
_atom_site_aniso_U_13
_atom_site_aniso_U_12
O3 0.0384(11) 0.0384(11) 0.0607(14) 0.0040(9) 0.0018(9) 0.0014(8)
O5 0.0346(11) 0.0476(12) 0.0783(16) -0.0032(10) 0.0042(10) 0.0039(9)
O4 0.0434(12) 0.0404(11) 0.0826(17) -0.0030(10) 0.0013(11) -0.0072(9)
O1 0.0419(12) 0.0483(13) 0.0882(17) 0.0027(11) 0.0007(11) 0.0016(10)
O2 0.0346(12) 0.0567(14) 0.0982(19) 0.0158(12) 0.0037(11) -0.0048(10)
N1 0.0462(14) 0.0441(13) 0.0426(14) -0.0058(11) -0.0019(11) -0.0061(10)
C1 0.0376(16) 0.0466(17) 0.0495(18) 0.0013(13) 0.0008(13) -0.0025(13)
C17 0.0386(17) 0.0503(18) 0.0523(19) 0.0036(14) 0.0008(14) -0.0003(14)
C13 0.0469(18) 0.0565(19) 0.055(2) -0.0034(15) -0.0054(15) -0.0061(14)
C7 0.0523(18) 0.0435(16) 0.0510(19) -0.0076(13) 0.0038(14) -0.0057(13)
C4 0.0575(19) 0.0458(17) 0.0473(18) -0.0070(14) 0.0000(14) -0.0051(13)
C10 0.0510(17) 0.0555(18) 0.0418(18) -0.0005(14) -0.0001(14) -0.0085(14)
C11 0.074(2) 0.058(2) 0.055(2) 0.0076(16) -0.0092(17) -0.0153(17)
C3 0.0412(18) 0.0469(18) 0.084(2) -0.0032(16) -0.0059(16) -0.0033(14)
C2 0.0417(18) 0.0450(17) 0.088(3) -0.0033(16) -0.0038(16) -0.0005(14)
C9 0.058(2) 0.059(2) 0.078(2) -0.0036(17) 0.0102(18) 0.0012(16)
C8 0.052(2) 0.079(2) 0.068(2) -0.0095(19) 0.0007(17) 0.0031(17)
C16 0.062(2) 0.062(2) 0.058(2) -0.0013(16) 0.0019(16) -0.0006(17)
C14 0.049(2) 0.085(3) 0.074(3) -0.005(2) -0.0033(17) -0.0009(17)
C5 0.118(3) 0.050(2) 0.060(2) 0.0008(17) -0.008(2) -0.015(2)
C12 0.081(3) 0.081(2) 0.064(2) 0.0156(19) -0.0103(19) -0.013(2)
C6 0.116(3) 0.048(2) 0.082(3) 0.0040(18) -0.007(2) -0.003(2)
C15 0.050(2) 0.099(3) 0.101(3) 0.008(2) -0.015(2) -0.0021(19)

loop_
_atom_type_symbol
_atom_type_description
_atom_type_scat_dispersion_real
_atom_type_scat_dispersion_imag
_atom_type_scat_source
C C 0.0033 0.0016 'International Tables Vol C Tables 4.2.6.8 and 6.1.1.4'
H H 0.0000 0.0000 'International Tables Vol C Tables 4.2.6.8 and 6.1.1.4'
N N 0.0061 0.0033 'International Tables Vol C Tables 4.2.6.8 and 6.1.1.4'
O O 0.0106 0.0060 'International Tables Vol C Tables 4.2.6.8 and 6.1.1.4'

loop_
_geom_angle_atom_site_label_1
_geom_angle_atom_site_label_2
_geom_angle_atom_site_label_3
_geom_angle
_geom_angle_site_symmetry_1
_geom_angle_site_symmetry_3
_geom_angle_publ_flag
C16 O3 H3A 115(3) . . ?
C16 O5 H5 123(2) . . ?
C16 O4 H4 118(3) . . ?
C17 O1 H4 120(3) . . ?
C7 N1 C10 110.9(2) . . ?
C7 N1 C4 111.0(2) . . ?
C10 N1 C4 105.7(2) . . ?
C7 N1 C13 107.1(2) . . ?
C10 N1 C13 111.3(2) . . ?
C4 N1 C13 110.7(2) . . ?
C3 C1 C2 118.5(3) 2_565 . ?
C3 C1 C17 121.1(3) 2_565 . ?
C2 C1 C17 120.4(3) . . ?
O1 C17 O2 125.3(3) . . ?
O1 C17 C1 117.8(2) . . ?
O2 C17 C1 116.9(2) . . ?
C14 C13 N1 115.7(2) . . ?
C14 C13 H13A 108.4 . . ?
N1 C13 H13A 108.4 . . ?
C14 C13 H13B 108.4 . . ?
N1 C13 H13B 108.4 . . ?
H13A C13 H13B 107.4 . . ?
N1 C7 C8 115.8(2) . . ?
N1 C7 H7A 108.3 . . ?
C8 C7 H7A 108.3 . . ?
N1 C7 H7B 108.3 . . ?
C8 C7 H7B 108.3 . . ?
H7A C7 H7B 107.4 . . ?
C5 C4 N1 116.0(2) . . ?
C5 C4 H4A 108.3 . . ?
N1 C4 H4A 108.3 . . ?
C5 C4 H4B 108.3 . . ?
N1 C4 H4B 108.3 . . ?
H4A C4 H4B 107.4 . . ?
N1 C10 C11 116.2(2) . . ?
N1 C10 H10A 108.2 . . ?
C11 C10 H10A 108.2 . . ?
N1 C10 H10B 108.2 . . ?
C11 C10 H10B 108.2 . . ?
H10A C10 H10B 107.4 . . ?
C12 C11 C10 110.3(3) . . ?
C12 C11 H11A 109.6 . . ?
C10 C11 H11A 109.6 . . ?
C12 C11 H11B 109.6 . . ?
C10 C11 H11B 109.6 . . ?
H11A C11 H11B 108.1 . . ?
C1 C3 C2 120.0(3) 2_565 . ?
C1 C3 H3 120.0 2_565 . ?
C2 C3 H3 120.0 . . ?
C1 C2 C3 121.5(3) . . ?
C1 C2 H2 119.3 . . ?
C3 C2 H2 119.3 . . ?
C8 C9 H9A 109.5 . . ?
C8 C9 H9B 109.5 . . ?
H9A C9 H9B 109.5 . . ?
C8 C9 H9C 109.5 . . ?
H9A C9 H9C 109.5 . . ?
H9B C9 H9C 109.5 . . ?
C9 C8 C7 111.4(3) . . ?
C9 C8 H8A 109.4 . . ?
C7 C8 H8A 109.4 . . ?
C9 C8 H8B 109.4 . . ?
C7 C8 H8B 109.4 . . ?
H8A C8 H8B 108.0 . . ?
O4 C16 O3 122.7(3) . . ?
O4 C16 O5 117.9(3) . . ?
O3 C16 O5 119.3(3) . . ?
C13 C14 C15 110.0(3) . . ?
C13 C14 H14A 109.7 . . ?
C15 C14 H14A 109.7 . . ?
C13 C14 H14B 109.7 . . ?
C15 C14 H14B 109.7 . . ?
H14A C14 H14B 108.2 . . ?
C6 C5 C4 111.0(3) . . ?
C6 C5 H5A 109.4 . . ?
C4 C5 H5A 109.4 . . ?
C6 C5 H5B 109.4 . . ?
C4 C5 H5B 109.4 . . ?
H5A C5 H5B 108.0 . . ?
C11 C12 H12A 109.5 . . ?
C11 C12 H12B 109.5 . . ?
H12A C12 H12B 109.5 . . ?
C11 C12 H12C 109.5 . . ?
H12A C12 H12C 109.5 . . ?
H12B C12 H12C 109.5 . . ?
C5 C6 H6A 109.5 . . ?
C5 C6 H6B 109.5 . . ?
H6A C6 H6B 109.5 . . ?
C5 C6 H6C 109.5 . . ?
H6A C6 H6C 109.5 . . ?
H6B C6 H6C 109.5 . . ?
C14 C15 H15A 109.5 . . ?
C14 C15 H15B 109.5 . . ?
H15A C15 H15B 109.5 . . ?
C14 C15 H15C 109.5 . . ?
H15A C15 H15C 109.5 . . ?
H15B C15 H15C 109.5 . . ?

loop_
_geom_bond_atom_site_label_1
_geom_bond_atom_site_label_2
_geom_bond_distance
_geom_bond_site_symmetry_2
_geom_bond_publ_flag
O3 C16 1.368(4) . ?
O3 H3A 1.03(7) . ?
O5 C16 1.372(4) . ?
O5 H5 0.97(4) . ?
O4 C16 1.363(4) . ?
O4 H4 1.16(7) . ?
O1 C17 1.253(3) . ?
O1 H4 1.47(7) . ?
O2 C17 1.259(3) . ?
N1 C7 1.513(3) . ?
N1 C10 1.516(4) . ?
N1 C4 1.519(3) . ?
N1 C13 1.522(3) . ?
C1 C3 1.376(4) 2_565 ?
C1 C2 1.379(4) . ?
C1 C17 1.512(4) . ?
C13 C14 1.506(4) . ?
C13 H13A 0.9800 . ?
C13 H13B 0.9800 . ?
C7 C8 1.518(4) . ?
C7 H7A 0.9800 . ?
C7 H7B 0.9800 . ?
C4 C5 1.510(4) . ?
C4 H4A 0.9800 . ?
C4 H4B 0.9800 . ?
C10 C11 1.522(4) . ?
C10 H10A 0.9800 . ?
C10 H10B 0.9800 . ?
C11 C12 1.511(4) . ?
C11 H11A 0.9800 . ?
C11 H11B 0.9800 . ?
C3 C2 1.387(4) . ?
C3 H3 0.9400 . ?
C2 H2 0.9400 . ?
C9 C8 1.509(5) . ?
C9 H9A 0.9700 . ?
C9 H9B 0.9700 . ?
C9 H9C 0.9700 . ?
C8 H8A 0.9800 . ?
C8 H8B 0.9800 . ?
C14 C15 1.522(4) . ?
C14 H14A 0.9800 . ?
C14 H14B 0.9800 . ?
C5 C6 1.492(5) . ?
C5 H5A 0.9800 . ?
C5 H5B 0.9800 . ?
C12 H12A 0.9700 . ?
C12 H12B 0.9700 . ?
C12 H12C 0.9700 . ?
C6 H6A 0.9700 . ?
C6 H6B 0.9700 . ?
C6 H6C 0.9700 . ?
C15 H15A 0.9700 . ?
C15 H15B 0.9700 . ?
C15 H15C 0.9700 . ?

loop_
_geom_torsion_atom_site_label_1
_geom_torsion_atom_site_label_2
_geom_torsion_atom_site_label_3
_geom_torsion_atom_site_label_4
_geom_torsion
_geom_torsion_site_symmetry_1
_geom_torsion_site_symmetry_2
_geom_torsion_site_symmetry_3
_geom_torsion_site_symmetry_4
_geom_torsion_publ_flag
C3 C1 C17 O1 172.3(3) 2_565 . . . ?
C2 C1 C17 O1 -7.7(4) . . . . ?
C3 C1 C17 O2 -6.6(4) 2_565 . . . ?
C2 C1 C17 O2 173.4(3) . . . . ?
C7 N1 C13 C14 179.3(3) . . . . ?
C10 N1 C13 C14 57.8(3) . . . . ?
C4 N1 C13 C14 -59.5(3) . . . . ?
C10 N1 C7 C8 -57.6(3) . . . . ?
C4 N1 C7 C8 59.6(3) . . . . ?
C13 N1 C7 C8 -179.3(3) . . . . ?
C7 N1 C4 C5 58.7(3) . . . . ?
C10 N1 C4 C5 179.1(3) . . . . ?
C13 N1 C4 C5 -60.2(3) . . . . ?
C7 N1 C10 C11 -60.8(3) . . . . ?
C4 N1 C10 C11 178.7(2) . . . . ?
C13 N1 C10 C11 58.4(3) . . . . ?
N1 C10 C11 C12 175.9(3) . . . . ?
C3 C1 C2 C3 -0.1(4) 2_565 . . . ?
C17 C1 C2 C3 179.9(3) . . . . ?
C1 C3 C2 C1 0.1(5) 2_565 . . . ?
N1 C7 C8 C9 -169.4(3) . . . . ?
N1 C13 C14 C15 174.5(3) . . . . ?
N1 C4 C5 C6 -176.6(3) . . . . ?
